data_2228477
loop_
_publ_author_name
'Choi, Hong Dae'
'Seo, Pil Ja'
'Son, Byeng Wha'
'Lee, Uk'

_publ_section_title
;
 3-(4-Chlorophenylsulfonyl)-2,5-dimethyl-1-benzofuran
;
_journal_coeditor_code NG5054
_journal_issue 12
_journal_name_full 'Acta Crystallographica Section E'
_journal_page_first o3065
_journal_paper_doi 10.1107/S1600536810044223
_journal_volume 66
_journal_year 2010
_chemical_formula_iupac 'C16 H13 Cl O3 S'
_chemical_formula_moiety 'C16 H13 Cl O3 S'
_chemical_formula_sum 'C16 H13 Cl O3 S'
_chemical_formula_weight 320.77
_chemical_name_systematic
;
3-(4-Chlorophenylsulfonyl)-2,5-dimethyl-1-benzofuran
;
_space_group_IT_number 14
_symmetry_cell_setting monoclinic
_symmetry_space_group_name_Hall '-P 2ybc'
_symmetry_space_group_name_H-M 'P 1 21/c 1'
_atom_sites_solution_hydrogens difmap
_atom_sites_solution_primary direct
_atom_sites_solution_secondary difmap
_cell_angle_alpha 90.00
_cell_angle_beta 105.3630(10)
_cell_angle_gamma 90.00
_cell_formula_units_Z 4
_cell_length_a 15.3529(3)
_cell_length_b 12.1495(2)
_cell_length_c 8.2663(2)
_cell_measurement_reflns_used 4847
_cell_measurement_temperature 177(2)
_cell_measurement_theta_max 27.46
_cell_measurement_theta_min 2.75
_cell_volume 1486.82(5)
_computing_cell_refinement '<i>SAINT</i> (Bruker, 2009)'
_computing_data_collection '<i>APEX2</i> (Bruker, 2009)'
_computing_data_reduction '<i>SAINT</i> (Bruker, 2009)'
_computing_molecular_graphics '<i>ORTEP-3</i> (Farrugia, 1997) and <i>DIAMOND</i> (Brandenburg, 1998)'
_computing_publication_material '<i>SHELXL97</i> (Sheldrick, 2008)'
_computing_structure_refinement '<i>SHELXL97</i> (Sheldrick, 2008)'
_computing_structure_solution '<i>SHELXS97</i> (Sheldrick, 2008)'
_diffrn_ambient_temperature 177(2)
_diffrn_detector_area_resol_mean 10.0
_diffrn_measured_fraction_theta_full 0.998
_diffrn_measured_fraction_theta_max 0.998
_diffrn_measurement_device_type 'Bruker SMART APEXII CCD'
_diffrn_measurement_method '\f and \w'
_diffrn_radiation_monochromator 'graphite multilayer'
_diffrn_radiation_source 'rotating anode'
_diffrn_radiation_type MoK\a
_diffrn_radiation_wavelength 0.71073
_diffrn_reflns_av_R_equivalents 0.0326
_diffrn_reflns_av_sigmaI/netI 0.0316
_diffrn_reflns_limit_h_max 19
_diffrn_reflns_limit_h_min -19
_diffrn_reflns_limit_k_max 14
_diffrn_reflns_limit_k_min -15
_diffrn_reflns_limit_l_max 10
_diffrn_reflns_limit_l_min -10
_diffrn_reflns_number 13864
_diffrn_reflns_theta_full 27.47
_diffrn_reflns_theta_max 27.47
_diffrn_reflns_theta_min 1.38
_diffrn_standards_number 0
_exptl_absorpt_coefficient_mu 0.403
_exptl_absorpt_correction_T_max 0.9619
_exptl_absorpt_correction_T_min 0.8667
_exptl_absorpt_correction_type multi-scan
_exptl_absorpt_process_details '(SADABS; Bruker, 2009)'
_exptl_crystal_colour colourless
_exptl_crystal_density_diffrn 1.433
_exptl_crystal_density_method 'not measured'
_exptl_crystal_description block
_exptl_crystal_F_000 664
_exptl_crystal_size_max 0.37
_exptl_crystal_size_mid 0.23
_exptl_crystal_size_min 0.10
_refine_diff_density_max 0.288
_refine_diff_density_min -0.344
_refine_ls_extinction_method none
_refine_ls_goodness_of_fit_ref 1.064
_refine_ls_hydrogen_treatment constr
_refine_ls_matrix_type full
_refine_ls_number_parameters 192
_refine_ls_number_reflns 3398
_refine_ls_number_restraints 0
_refine_ls_restrained_S_all 1.064
_refine_ls_R_factor_all 0.0545
_refine_ls_R_factor_gt 0.0397
_refine_ls_shift/su_max 0.000
_refine_ls_shift/su_mean 0.000
_refine_ls_structure_factor_coef Fsqd
_refine_ls_weighting_details 'calc w=1/[\s^2^(Fo^2^)+(0.0506P)^2^+0.4243P] where P=(Fo^2^+2Fc^2^)/3'
_refine_ls_weighting_scheme calc
_refine_ls_wR_factor_gt 0.0986
_refine_ls_wR_factor_ref 0.1073
_reflns_number_gt 2655
_reflns_number_total 3398
_reflns_threshold_expression I>2\s(I)
_cod_data_source_file ng5054.cif
_cod_data_source_block I
_cod_original_sg_symbol_Hall -P_2ybc
_cod_original_sg_symbol_H-M 'P 21/c'
_cod_database_code 2228477
_cod_database_fobs_code 2228477

loop_
_symmetry_equiv_pos_as_xyz
'x, y, z'
'-x, y+1/2, -z+1/2'
'-x, -y, -z'
'x, -y-1/2, z-1/2'

loop_
_atom_site_type_symbol
_atom_site_label
_atom_site_fract_x
_atom_site_fract_y
_atom_site_fract_z
_atom_site_U_iso_or_equiv
_atom_site_adp_type
_atom_site_calc_flag
_atom_site_refinement_flags
_atom_site_occupancy
_atom_site_disorder_assembly
_atom_site_disorder_group
Cl Cl 0.48342(4) 0.92660(5) 0.73305(10) 0.0705(2) Uani d . 1 . .
S S 0.17974(3) 0.58289(4) 0.44925(5) 0.03028(14) Uani d . 1 . .
O O1 0.04560(8) 0.56425(10) 0.79164(16) 0.0336(3) Uani d . 1 . .
O O2 0.11294(8) 0.63535(12) 0.31700(15) 0.0417(3) Uani d . 1 . .
O O3 0.22166(9) 0.48321(11) 0.41515(15) 0.0384(3) Uani d . 1 . .
C C1 0.13384(11) 0.55688(14) 0.6156(2) 0.0282(4) Uani d . 1 . .
C C2 0.17212(10) 0.48293(14) 0.75339(19) 0.0265(4) Uani d . 1 . .
C C3 0.24701(11) 0.41325(14) 0.7986(2) 0.0286(4) Uani d . 1 . .
H H3 0.2872 0.4070 0.7293 0.034 Uiso calc R 1 . .
C C4 0.26171(11) 0.35337(15) 0.9461(2) 0.0305(4) Uani d . 1 . .
C C5 0.20127(12) 0.36427(16) 1.0465(2) 0.0336(4) Uani d . 1 . .
H H5 0.2120 0.3226 1.1471 0.040 Uiso calc R 1 . .
C C6 0.12720(12) 0.43281(15) 1.0054(2) 0.0346(4) Uani d . 1 . .
H H6 0.0871 0.4400 1.0748 0.041 Uiso calc R 1 . .
C C7 0.11476(11) 0.49046(15) 0.8570(2) 0.0287(4) Uani d . 1 . .
C C8 0.05880(11) 0.60332(15) 0.6451(2) 0.0312(4) Uani d . 1 . .
C C9 0.34169(13) 0.27807(18) 0.9993(2) 0.0426(5) Uani d . 1 . .
H H9A 0.3251 0.2045 0.9527 0.064 Uiso calc R 1 . .
H H9B 0.3608 0.2738 1.1220 0.064 Uiso calc R 1 . .
H H9C 0.3914 0.3068 0.9579 0.064 Uiso calc R 1 . .
C C10 -0.00891(12) 0.68520(16) 0.5565(3) 0.0403(5) Uani d . 1 . .
H H10A 0.0030 0.7562 0.6145 0.060 Uiso calc R 1 . .
H H10B -0.0696 0.6598 0.5558 0.060 Uiso calc R 1 . .
H H10C -0.0048 0.6936 0.4409 0.060 Uiso calc R 1 . .
C C11 0.26643(11) 0.67929(14) 0.5303(2) 0.0285(4) Uani d . 1 . .
C C12 0.24350(12) 0.78759(16) 0.5522(2) 0.0372(4) Uani d . 1 . .
H H12 0.1818 0.8092 0.5243 0.045 Uiso calc R 1 . .
C C13 0.31025(13) 0.86365(16) 0.6145(3) 0.0409(5) Uani d . 1 . .
H H13 0.2954 0.9381 0.6301 0.049 Uiso calc R 1 . .
C C14 0.39885(13) 0.83017(17) 0.6538(3) 0.0418(5) Uani d . 1 . .
C C15 0.42284(13) 0.72285(18) 0.6332(3) 0.0527(6) Uani d . 1 . .
H H15 0.4846 0.7016 0.6616 0.063 Uiso calc R 1 . .
C C16 0.35555(12) 0.64652(17) 0.5705(3) 0.0435(5) Uani d . 1 . .
H H16 0.3706 0.5721 0.5552 0.052 Uiso calc R 1 . .

loop_
_atom_site_aniso_label
_atom_site_aniso_U_11
_atom_site_aniso_U_22
_atom_site_aniso_U_33
_atom_site_aniso_U_12
_atom_site_aniso_U_13
_atom_site_aniso_U_23
Cl 0.0463(3) 0.0523(4) 0.1062(6) -0.0155(3) 0.0085(3) -0.0142(3)
S 0.0351(2) 0.0300(3) 0.0243(2) 0.00103(18) 0.00535(17) 0.00088(17)
O1 0.0275(6) 0.0353(7) 0.0396(7) -0.0011(5) 0.0114(5) -0.0041(6)
O2 0.0411(7) 0.0475(9) 0.0302(7) 0.0000(6) -0.0013(5) 0.0064(6)
O3 0.0524(8) 0.0333(7) 0.0313(6) 0.0023(6) 0.0143(6) -0.0041(6)
C1 0.0294(8) 0.0253(9) 0.0285(8) -0.0018(7) 0.0050(7) -0.0015(7)
C2 0.0294(8) 0.0247(9) 0.0251(8) -0.0053(7) 0.0066(6) -0.0032(7)
C3 0.0312(8) 0.0280(9) 0.0281(8) 0.0004(7) 0.0105(7) -0.0024(7)
C4 0.0328(9) 0.0276(9) 0.0294(8) -0.0032(7) 0.0050(7) -0.0005(7)
C5 0.0402(10) 0.0331(10) 0.0276(8) -0.0092(8) 0.0090(7) 0.0012(8)
C6 0.0358(9) 0.0377(11) 0.0340(9) -0.0083(8) 0.0160(8) -0.0043(8)
C7 0.0254(8) 0.0279(9) 0.0333(9) -0.0036(7) 0.0086(7) -0.0050(7)
C8 0.0288(8) 0.0283(9) 0.0338(9) -0.0042(7) 0.0039(7) -0.0053(8)
C9 0.0444(11) 0.0420(12) 0.0403(10) 0.0056(9) 0.0092(9) 0.0095(9)
C10 0.0325(9) 0.0334(11) 0.0498(11) 0.0038(8) 0.0016(8) -0.0051(9)
C11 0.0325(8) 0.0277(9) 0.0254(8) 0.0027(7) 0.0076(7) 0.0041(7)
C12 0.0316(9) 0.0315(10) 0.0471(11) 0.0065(8) 0.0082(8) 0.0035(9)
C13 0.0429(10) 0.0281(10) 0.0522(12) 0.0023(8) 0.0134(9) 0.0013(9)
C14 0.0361(10) 0.0380(11) 0.0490(11) -0.0068(8) 0.0074(8) -0.0018(9)
C15 0.0299(10) 0.0440(13) 0.0790(16) 0.0052(9) 0.0055(10) -0.0068(12)
C16 0.0358(10) 0.0337(11) 0.0591(13) 0.0073(8) 0.0092(9) -0.0028(10)

loop_
_atom_type_symbol
_atom_type_description
_atom_type_scat_dispersion_real
_atom_type_scat_dispersion_imag
_atom_type_scat_source
C C 0.0033 0.0016 'International Tables Vol C Tables 4.2.6.8 and 6.1.1.4'
H H 0.0000 0.0000 'International Tables Vol C Tables 4.2.6.8 and 6.1.1.4'
O O 0.0106 0.0060 'International Tables Vol C Tables 4.2.6.8 and 6.1.1.4'
S S 0.1246 0.1234 'International Tables Vol C Tables 4.2.6.8 and 6.1.1.4'
Cl Cl 0.1484 0.1585 'International Tables Vol C Tables 4.2.6.8 and 6.1.1.4'

loop_
_geom_angle_atom_site_label_1
_geom_angle_atom_site_label_2
_geom_angle_atom_site_label_3
_geom_angle_site_symmetry_1
_geom_angle_site_symmetry_3
_geom_angle
_geom_angle_publ_flag
O3 S O2 . . 119.53(8) ?
O3 S C1 . . 107.47(8) ?
O2 S C1 . . 109.07(8) ?
O3 S C11 . . 107.60(8) ?
O2 S C11 . . 108.01(8) ?
C1 S C11 . . 104.12(8) ?
C8 O1 C7 . . 107.00(13) ?
C8 C1 C2 . . 107.60(15) ?
C8 C1 S . . 127.45(14) ?
C2 C1 S . . 124.91(13) ?
C7 C2 C3 . . 119.21(15) ?
C7 C2 C1 . . 104.70(15) ?
C3 C2 C1 . . 136.09(15) ?
C4 C3 C2 . . 118.96(15) ?
C4 C3 H3 . . 120.5 ?
C2 C3 H3 . . 120.5 ?
C3 C4 C5 . . 119.40(16) ?
C3 C4 C9 . . 120.51(16) ?
C5 C4 C9 . . 120.09(16) ?
C6 C5 C4 . . 122.84(16) ?
C6 C5 H5 . . 118.6 ?
C4 C5 H5 . . 118.6 ?
C5 C6 C7 . . 115.89(16) ?
C5 C6 H6 . . 122.1 ?
C7 C6 H6 . . 122.1 ?
C6 C7 C2 . . 123.71(16) ?
C6 C7 O1 . . 125.86(15) ?
C2 C7 O1 . . 110.43(15) ?
C1 C8 O1 . . 110.27(15) ?
C1 C8 C10 . . 134.82(17) ?
O1 C8 C10 . . 114.91(15) ?
C4 C9 H9A . . 109.5 ?
C4 C9 H9B . . 109.5 ?
H9A C9 H9B . . 109.5 ?
C4 C9 H9C . . 109.5 ?
H9A C9 H9C . . 109.5 ?
H9B C9 H9C . . 109.5 ?
C8 C10 H10A . . 109.5 ?
C8 C10 H10B . . 109.5 ?
H10A C10 H10B . . 109.5 ?
C8 C10 H10C . . 109.5 ?
H10A C10 H10C . . 109.5 ?
H10B C10 H10C . . 109.5 ?
C16 C11 C12 . . 120.86(17) ?
C16 C11 S . . 119.99(14) ?
C12 C11 S . . 119.15(13) ?
C13 C12 C11 . . 119.80(17) ?
C13 C12 H12 . . 120.1 ?
C11 C12 H12 . . 120.1 ?
C14 C13 C12 . . 118.87(18) ?
C14 C13 H13 . . 120.6 ?
C12 C13 H13 . . 120.6 ?
C13 C14 C15 . . 122.10(18) ?
C13 C14 Cl . . 118.84(16) ?
C15 C14 Cl . . 119.06(15) ?
C14 C15 C16 . . 118.91(18) ?
C14 C15 H15 . . 120.5 ?
C16 C15 H15 . . 120.5 ?
C11 C16 C15 . . 119.46(18) ?
C11 C16 H16 . . 120.3 ?
C15 C16 H16 . . 120.3 ?

loop_
_geom_bond_atom_site_label_1
_geom_bond_atom_site_label_2
_geom_bond_site_symmetry_2
_geom_bond_distance
_geom_bond_publ_flag
Cl C14 . 1.743(2) ?
S O3 . 1.4339(14) ?
S O2 . 1.4350(13) ?
S C1 . 1.7319(17) ?
S C11 . 1.7664(18) ?
O1 C8 . 1.366(2) ?
O1 C7 . 1.385(2) ?
C1 C8 . 1.362(2) ?
C1 C2 . 1.448(2) ?
C2 C7 . 1.384(2) ?
C2 C3 . 1.397(2) ?
C3 C4 . 1.386(2) ?
C3 H3 . 0.9500 ?
C4 C5 . 1.406(2) ?
C4 C9 . 1.501(2) ?
C5 C6 . 1.377(3) ?
C5 H5 . 0.9500 ?
C6 C7 . 1.381(3) ?
C6 H6 . 0.9500 ?
C8 C10 . 1.484(2) ?
C9 H9A . 0.9800 ?
C9 H9B . 0.9800 ?
C9 H9C . 0.9800 ?
C10 H10A . 0.9800 ?
C10 H10B . 0.9800 ?
C10 H10C . 0.9800 ?
C11 C16 . 1.378(2) ?
C11 C12 . 1.386(3) ?
C12 C13 . 1.375(3) ?
C12 H12 . 0.9500 ?
C13 C14 . 1.374(3) ?
C13 H13 . 0.9500 ?
C14 C15 . 1.378(3) ?
C15 C16 . 1.383(3) ?
C15 H15 . 0.9500 ?
C16 H16 . 0.9500 ?

loop_
_geom_hbond_atom_site_label_D
_geom_hbond_atom_site_label_H
_geom_hbond_atom_site_label_A
_geom_hbond_site_symmetry_A
_geom_hbond_distance_DH
_geom_hbond_distance_HA
_geom_hbond_distance_DA
_geom_hbond_angle_DHA
C6 H6 O1 3_567 0.95 2.56 3.495(2) 167.1
C10 H10A O2 4_576 0.98 2.43 3.279(2) 145.1
C13 H13 Cg 4_575 0.95 2.74 3.411(2) 128.0

loop_
_geom_torsion_atom_site_label_1
_geom_torsion_atom_site_label_2
_geom_torsion_atom_site_label_3
_geom_torsion_atom_site_label_4
_geom_torsion_site_symmetry_1
_geom_torsion_site_symmetry_2
_geom_torsion_site_symmetry_3
_geom_torsion_site_symmetry_4
_geom_torsion
_geom_torsion_publ_flag
O3 S C1 C8 . . . . -148.80(16) ?
O2 S C1 C8 . . . . -17.84(19) ?
C11 S C1 C8 . . . . 97.26(17) ?
O3 S C1 C2 . . . . 33.69(16) ?
O2 S C1 C2 . . . . 164.64(14) ?
C11 S C1 C2 . . . . -80.26(15) ?
C8 C1 C2 C7 . . . . 0.51(18) ?
S C1 C2 C7 . . . . 178.44(13) ?
C8 C1 C2 C3 . . . . -179.35(18) ?
S C1 C2 C3 . . . . -1.4(3) ?
C7 C2 C3 C4 . . . . 0.1(2) ?
C1 C2 C3 C4 . . . . 179.94(18) ?
C2 C3 C4 C5 . . . . -0.1(2) ?
C2 C3 C4 C9 . . . . -179.70(16) ?
C3 C4 C5 C6 . . . . -0.2(3) ?
C9 C4 C5 C6 . . . . 179.34(17) ?
C4 C5 C6 C7 . . . . 0.6(3) ?
C5 C6 C7 C2 . . . . -0.6(3) ?
C5 C6 C7 O1 . . . . -179.53(16) ?
C3 C2 C7 C6 . . . . 0.3(3) ?
C1 C2 C7 C6 . . . . -179.60(16) ?
C3 C2 C7 O1 . . . . 179.35(14) ?
C1 C2 C7 O1 . . . . -0.54(18) ?
C8 O1 C7 C6 . . . . 179.41(17) ?
C8 O1 C7 C2 . . . . 0.37(18) ?
C2 C1 C8 O1 . . . . -0.30(19) ?
S C1 C8 O1 . . . . -178.16(12) ?
C2 C1 C8 C10 . . . . 178.95(18) ?
S C1 C8 C10 . . . . 1.1(3) ?
C7 O1 C8 C1 . . . . -0.03(18) ?
C7 O1 C8 C10 . . . . -179.45(14) ?
O3 S C11 C16 . . . . -8.62(18) ?
O2 S C11 C16 . . . . -138.91(15) ?
C1 S C11 C16 . . . . 105.24(16) ?
O3 S C11 C12 . . . . 171.21(14) ?
O2 S C11 C12 . . . . 40.92(17) ?
C1 S C11 C12 . . . . -74.93(16) ?
C16 C11 C12 C13 . . . . 0.1(3) ?
S C11 C12 C13 . . . . -179.71(14) ?
C11 C12 C13 C14 . . . . 0.0(3) ?
C12 C13 C14 C15 . . . . -0.2(3) ?
C12 C13 C14 Cl . . . . -179.91(15) ?
C13 C14 C15 C16 . . . . 0.2(4) ?
Cl C14 C15 C16 . . . . 179.91(18) ?
C12 C11 C16 C15 . . . . -0.1(3) ?
S C11 C16 C15 . . . . 179.72(17) ?
C14 C15 C16 C11 . . . . 0.0(3) ?

loop_
_cod_related_entry_id
_cod_related_entry_database
_cod_related_entry_code
1 ChemSpider 30656379
